data_4134071
loop_
_publ_author_name
'Zhang, Han-Yue'
'Hu, Chun-Li'
'Hu, Zhao-Bo'
'Mao, Jiang-Gao'
'Song, You'
'Xiong, Ren-Gen'

_publ_section_title
;
 Narrow Band Gap Observed in a Molecular Ferroelastic: Ferrocenium
 Tetrachloroferrate.
;
_journal_name_full 'Journal of the American Chemical Society'
_journal_paper_doi 10.1021/jacs.9b13446
_journal_year 2020
_chemical_formula_moiety 'C10 H10 Fe, Cl4 Fe'
_chemical_formula_sum 'C10 H10 Cl4 Fe2'
_chemical_formula_weight 383.68
_space_group_crystal_system orthorhombic
_space_group_IT_number 62
_space_group_name_Hall '-P 2ac 2n'
_space_group_name_H-M_alt 'P n m a'
_atom_sites_solution_hydrogens geom
_audit_creation_method SHELXL-2014/7
_cell_angle_alpha 90
_cell_angle_beta 90
_cell_angle_gamma 90
_cell_formula_units_Z 4
_cell_length_a 13.7297(9)
_cell_length_b 8.6471(5)
_cell_length_c 11.9568(15)
_cell_measurement_reflns_used 1656
_cell_measurement_temperature 223(2)
_cell_measurement_theta_max 30.3500
_cell_measurement_theta_min 2.9640
_cell_volume 1419.5(2)
_computing_cell_refinement 'CrysAlisPro 1.171.39.46 (Rigaku OD, 2018)'
_computing_data_collection 'CrysAlisPro 1.171.39.46 (Rigaku OD, 2018)'
_computing_data_reduction 'CrysAlisPro 1.171.39.46 (Rigaku OD, 2018)'
_computing_molecular_graphics 'DIAMOND (Brandenburg & Putz, 2005)'
_computing_publication_material 'SHELXL-2014/7 (Sheldrick, 2014)'
_computing_structure_refinement 'SHELXL-2014/7 (Sheldrick, 2014)'
_computing_structure_solution 'SHELXL-2014/7 (Sheldrick, 2014)'
_diffrn_ambient_temperature 223(2)
_diffrn_measured_fraction_theta_full 0.996
_diffrn_measured_fraction_theta_max 0.996
_diffrn_measurement_device_type 'XtaLAB Synergy R, DW system, HyPix'
_diffrn_measurement_method 'four-circle diffractometer'
_diffrn_radiation_type MoK\a
_diffrn_radiation_wavelength 0.71073
_diffrn_reflns_av_R_equivalents 0.0827
_diffrn_reflns_av_unetI/netI 0.0438
_diffrn_reflns_Laue_measured_fraction_full 0.996
_diffrn_reflns_Laue_measured_fraction_max 0.996
_diffrn_reflns_limit_h_max 16
_diffrn_reflns_limit_h_min -14
_diffrn_reflns_limit_k_max 10
_diffrn_reflns_limit_k_min -10
_diffrn_reflns_limit_l_max 14
_diffrn_reflns_limit_l_min -12
_diffrn_reflns_number 6352
_diffrn_reflns_point_group_measured_fraction_full 0.996
_diffrn_reflns_point_group_measured_fraction_max 0.996
_diffrn_reflns_theta_full 25.242
_diffrn_reflns_theta_max 25.495
_diffrn_reflns_theta_min 2.907
_diffrn_source 'Rotating-anode X-ray tube'
_exptl_absorpt_coefficient_mu 2.765
_exptl_absorpt_correction_T_max 0.608
_exptl_absorpt_correction_T_min 0.581
_exptl_absorpt_correction_type multi-scan
_exptl_absorpt_process_details 'CrysAlisPro 1.171.39.46 (Rigaku OD, 2018)'
_exptl_crystal_colour Black
_exptl_crystal_density_diffrn 1.795
_exptl_crystal_description Block
_exptl_crystal_F_000 760
_exptl_crystal_size_max 0.200
_exptl_crystal_size_mid 0.190
_exptl_crystal_size_min 0.180
_refine_diff_density_max 1.079
_refine_diff_density_min -0.484
_refine_diff_density_rms 0.125
_refine_ls_extinction_method none
_refine_ls_goodness_of_fit_ref 0.976
_refine_ls_hydrogen_treatment constr
_refine_ls_matrix_type full
_refine_ls_number_parameters 82
_refine_ls_number_reflns 1414
_refine_ls_number_restraints 0
_refine_ls_restrained_S_all 0.976
_refine_ls_R_factor_all 0.0834
_refine_ls_R_factor_gt 0.0631
_refine_ls_shift/su_max 0.000
_refine_ls_shift/su_mean 0.000
_refine_ls_structure_factor_coef Fsqd
_refine_ls_weighting_details 'w=1/[\s^2^(Fo^2^)+(0.1171P)^2^+4.5306P] where P=(Fo^2^+2Fc^2^)/3'
_refine_ls_weighting_scheme calc
_refine_ls_wR_factor_gt 0.1792
_refine_ls_wR_factor_ref 0.1936
_reflns_Friedel_coverage 0.000
_reflns_number_gt 1092
_reflns_number_total 1414
_reflns_threshold_expression 'I > 2\s(I)'
_cod_data_source_file ja9b13446_si_002.cif
_cod_data_source_block pnma
_cod_database_code 4134071
_shelx_shelxl_version_number 2014/7
_shelx_space_group_comment
;
The symmetry employed for this shelxl refinement is uniquely defined
by the following loop, which should always be used as a source of
symmetry information in preference to the above space-group names.
They are only intended as comments.
;
_shelx_estimated_absorpt_t_min 0.41884
_shelx_estimated_absorpt_t_max 1

loop_
_space_group_symop_operation_xyz
'x, y, z'
'-x+1/2, -y, z+1/2'
'-x, y+1/2, -z'
'x+1/2, -y+1/2, -z+1/2'
'-x, -y, -z'
'x-1/2, y, -z-1/2'
'x, -y-1/2, z'
'-x-1/2, y-1/2, z-1/2'

loop_
_atom_site_label
_atom_site_type_symbol
_atom_site_fract_x
_atom_site_fract_y
_atom_site_fract_z
_atom_site_U_iso_or_equiv
_atom_site_adp_type
_atom_site_occupancy
_atom_site_site_symmetry_order
_atom_site_calc_flag
_atom_site_refinement_flags_posn
_atom_site_refinement_flags_adp
_atom_site_refinement_flags_occupancy
C11 C 0.8747(9) 0.2500 0.8582(12) 0.099(5) Uani 1 2 d S T P
H11 H 0.8056 0.2500 0.8348 0.118 Uiso 1 2 calc R U P
C10 C 1.0200(7) 0.1694(11) 0.9084(6) 0.090(3) Uani 1 1 d . . .
H10 H 1.0747 0.1013 0.9302 0.107 Uiso 1 1 calc R U .
C7 C 0.9279(8) 0.1229(11) 0.8764(7) 0.090(3) Uani 1 1 d . . .
H7 H 0.9048 0.0147 0.8704 0.108 Uiso 1 1 calc R U .
Fe1 Fe 0.29269(9) 0.2500 0.28832(13) 0.0538(5) Uani 1 2 d S T P
Fe2 Fe 0.99057(8) 0.2500 0.75104(10) 0.0437(4) Uani 1 2 d S T P
Cl3 Cl 0.45104(19) 0.2500 0.2732(3) 0.0842(10) Uani 1 2 d S T P
Cl4 Cl 0.2306(2) 0.2500 0.1208(3) 0.0851(9) Uani 1 2 d S T P
Cl5 Cl 0.24579(15) 0.0433(3) 0.3780(2) 0.0875(8) Uani 1 1 d . . .
C5 C 0.9973(6) 0.1189(10) 0.6079(6) 0.070(2) Uani 1 1 d . . .
H5 H 0.9758 0.0101 0.6008 0.084 Uiso 1 1 calc R U .
C4 C 0.9392(9) 0.2500 0.5885(9) 0.077(3) Uani 1 2 d S T P
H4 H 0.8700 0.2500 0.5652 0.092 Uiso 1 2 calc R U P
C3 C 1.0911(6) 0.1675(9) 0.6339(7) 0.071(2) Uani 1 1 d . . .
H3 H 1.1476 0.0999 0.6497 0.086 Uiso 1 1 calc R U .

loop_
_atom_site_aniso_label
_atom_site_aniso_U_11
_atom_site_aniso_U_22
_atom_site_aniso_U_33
_atom_site_aniso_U_23
_atom_site_aniso_U_13
_atom_site_aniso_U_12
C11 0.054(7) 0.160(16) 0.082(9) 0.000 0.022(6) 0.000
C10 0.108(6) 0.114(7) 0.047(4) 0.018(4) 0.011(4) 0.054(6)
C7 0.134(9) 0.069(5) 0.067(5) 0.005(4) 0.030(5) -0.033(6)
Fe1 0.0483(7) 0.0393(7) 0.0737(10) 0.000 -0.0009(6) 0.000
Fe2 0.0453(7) 0.0370(7) 0.0489(8) 0.000 0.0003(5) 0.000
Cl3 0.0503(14) 0.0563(15) 0.146(3) 0.000 0.0028(15) 0.000
Cl4 0.0863(19) 0.105(2) 0.0646(19) 0.000 -0.0068(13) 0.000
Cl5 0.0802(13) 0.0677(13) 0.1147(19) 0.0324(12) 0.0041(11) -0.0102(10)
C5 0.086(5) 0.068(5) 0.057(4) -0.019(4) 0.012(4) -0.010(4)
C4 0.082(7) 0.094(8) 0.054(7) 0.000 -0.014(5) 0.000
C3 0.075(5) 0.076(5) 0.063(5) -0.006(4) 0.024(3) 0.015(4)

loop_
_atom_type_symbol
_atom_type_description
_atom_type_scat_dispersion_real
_atom_type_scat_dispersion_imag
_atom_type_scat_source
C C 0.0033 0.0016 'International Tables Vol C Tables 4.2.6.8 and 6.1.1.4'
H H 0.0000 0.0000 'International Tables Vol C Tables 4.2.6.8 and 6.1.1.4'
Cl Cl 0.1484 0.1585 'International Tables Vol C Tables 4.2.6.8 and 6.1.1.4'
Fe Fe 0.3463 0.8444 'International Tables Vol C Tables 4.2.6.8 and 6.1.1.4'

loop_
_geom_angle_atom_site_label_1
_geom_angle_atom_site_label_2
_geom_angle_atom_site_label_3
_geom_angle
_geom_angle_site_symmetry_1
_geom_angle_site_symmetry_3
C7 C11 C7 110.5(12) . 7_565
C7 C11 Fe2 71.1(6) . .
C7 C11 Fe2 71.1(6) 7_565 .
C7 C10 C10 107.0(6) . 7_565
C7 C10 Fe2 70.3(5) . .
C10 C10 Fe2 70.1(3) 7_565 .
C11 C7 C10 107.8(9) . .
C11 C7 Fe2 70.7(6) . .
C10 C7 Fe2 70.2(5) . .
Cl4 Fe1 Cl5 109.68(10) . 7_565
Cl4 Fe1 Cl5 109.68(10) . .
Cl5 Fe1 Cl5 110.01(16) 7_565 .
Cl4 Fe1 Cl3 108.29(15) . .
Cl5 Fe1 Cl3 109.57(9) 7_565 .
Cl5 Fe1 Cl3 109.57(9) . .
C11 Fe2 C10 65.0(4) . 7_565
C11 Fe2 C10 65.0(4) . .
C10 Fe2 C10 39.8(6) 7_565 .
C11 Fe2 C7 38.2(4) . .
C10 Fe2 C7 66.0(3) 7_565 .
C10 Fe2 C7 39.4(4) . .
C11 Fe2 C7 38.2(4) . 7_565
C10 Fe2 C7 39.4(4) 7_565 7_565
C10 Fe2 C7 66.0(3) . 7_565
C7 Fe2 C7 64.9(5) . 7_565
C11 Fe2 C5 123.9(4) . 7_565
C10 Fe2 C5 124.7(4) 7_565 7_565
C10 Fe2 C5 160.8(4) . 7_565
C7 Fe2 C5 157.6(4) . 7_565
C7 Fe2 C5 109.4(4) 7_565 7_565
C11 Fe2 C5 123.9(4) . .
C10 Fe2 C5 160.8(4) 7_565 .
C10 Fe2 C5 124.7(4) . .
C7 Fe2 C5 109.4(4) . .
C7 Fe2 C5 157.6(4) 7_565 .
C5 Fe2 C5 67.0(5) 7_565 .
C11 Fe2 C4 108.9(5) . .
C10 Fe2 C4 158.7(3) 7_565 .
C10 Fe2 C4 158.7(3) . .
C7 Fe2 C4 123.0(4) . .
C7 Fe2 C4 123.0(4) 7_565 .
C5 Fe2 C4 39.9(3) 7_565 .
C5 Fe2 C4 39.9(3) . .
C11 Fe2 C3 159.1(3) . .
C10 Fe2 C3 127.0(4) 7_565 .
C10 Fe2 C3 111.7(3) . .
C7 Fe2 C3 125.7(4) . .
C7 Fe2 C3 161.8(4) 7_565 .
C5 Fe2 C3 66.5(3) 7_565 .
C5 Fe2 C3 39.2(3) . .
C4 Fe2 C3 66.1(4) . .
C11 Fe2 C3 159.1(3) . 7_565
C10 Fe2 C3 111.7(3) 7_565 7_565
C10 Fe2 C3 127.0(4) . 7_565
C7 Fe2 C3 161.8(4) . 7_565
C7 Fe2 C3 125.7(4) 7_565 7_565
C5 Fe2 C3 39.2(3) 7_565 7_565
C5 Fe2 C3 66.5(3) . 7_565
C4 Fe2 C3 66.1(4) . 7_565
C3 Fe2 C3 39.9(4) . 7_565
C3 C5 C4 108.6(8) . .
C3 C5 Fe2 71.9(4) . .
C4 C5 Fe2 70.6(5) . .
C5 C4 C5 107.6(10) 7_565 .
C5 C4 Fe2 69.6(5) 7_565 .
C5 C4 Fe2 69.6(5) . .
C5 C3 C3 107.6(5) . 7_565
C5 C3 Fe2 69.0(4) . .
C3 C3 Fe2 70.1(2) 7_565 .

loop_
_geom_bond_atom_site_label_1
_geom_bond_atom_site_label_2
_geom_bond_distance
_geom_bond_site_symmetry_2
C11 C7 1.338(12) .
C11 C7 1.338(12) 7_565
C11 Fe2 2.042(11) .
C10 C7 1.380(13) .
C10 C10 1.394(19) 7_565
C10 Fe2 2.046(7) .
C7 Fe2 2.048(8) .
Fe1 Cl4 2.176(4) .
Fe1 Cl5 2.181(2) 7_565
Fe1 Cl5 2.181(2) .
Fe1 Cl3 2.182(3) .
Fe2 C10 2.046(7) 7_565
Fe2 C7 2.048(8) 7_565
Fe2 C5 2.055(7) 7_565
Fe2 C5 2.055(7) .
Fe2 C4 2.068(11) .
Fe2 C3 2.092(7) .
Fe2 C3 2.092(7) 7_565
C5 C3 1.390(10) .
C5 C4 1.405(11) .
C4 C5 1.405(11) 7_565
C3 C3 1.426(16) 7_565
